data_4508766
loop_
_publ_author_name
'Said, Farouq F.'
'Ong, Tiow-Gan'
'Bazinet, Patrick'
'Yap, Glenn P. A.'
'Richeson, Darrin S.'

_publ_section_title
;
 Linking Hydrogen Dicarboxylate Synthons with Substituted Guanidinium
 Cations:&#x2009; Transforming Rings and Chains into Two- and
 Three-Dimensional Structures
;
_journal_issue 8
_journal_name_full 'Crystal Growth &amp; Design'
_journal_page_first 1848
_journal_paper_doi 10.1021/cg060167p
_journal_volume 6
_journal_year 2006
_chemical_formula_sum 'C19 H26 F5 N3 O5'
_chemical_formula_weight 471.43
_chemical_name_systematic
; 
 ? 
;
_space_group_IT_number 4
_symmetry_cell_setting monoclinic
_symmetry_space_group_name_Hall 'P 2yb'
_symmetry_space_group_name_H-M 'P 1 21 1'
_atom_sites_solution_hydrogens geom
_atom_sites_solution_primary direct
_atom_sites_solution_secondary difmap
_audit_creation_method SHELXL-97
_cell_angle_alpha 90.00
_cell_angle_beta 102.399(4)
_cell_angle_gamma 90.00
_cell_formula_units_Z 2
_cell_length_a 5.8674(17)
_cell_length_b 15.725(4)
_cell_length_c 12.174(3)
_cell_measurement_reflns_used 1729
_cell_measurement_temperature 203(2)
_cell_measurement_theta_max 25.50
_cell_measurement_theta_min 2.59
_cell_volume 1097.0(5)
_computing_cell_refinement 'SMART, Bruker (2000)'
_computing_data_collection 'SMART, Bruker (2000)'
_computing_data_reduction 'XPREP, Bruker (2000)'
_computing_molecular_graphics 'SHELXTL, Bruker (2000)'
_computing_publication_material 'SHELXTL, Bruker (2000)'
_computing_structure_refinement 'SHELXL-97 (Sheldrick, 1997)'
_computing_structure_solution 'SHELXS-97 (Sheldrick, 1990)'
_diffrn_ambient_temperature 203(2)
_diffrn_measured_fraction_theta_full 0.904
_diffrn_measured_fraction_theta_max 0.904
_diffrn_measurement_device_type 'CCD area detector'
_diffrn_measurement_method 'phi and omega scans'
_diffrn_radiation_monochromator graphite
_diffrn_radiation_source 'fine-focus sealed tube'
_diffrn_radiation_type MoK\a
_diffrn_radiation_wavelength 0.71073
_diffrn_reflns_av_R_equivalents 0.0312
_diffrn_reflns_av_sigmaI/netI 0.0581
_diffrn_reflns_limit_h_max 7
_diffrn_reflns_limit_h_min -7
_diffrn_reflns_limit_k_max 20
_diffrn_reflns_limit_k_min 0
_diffrn_reflns_limit_l_max 16
_diffrn_reflns_limit_l_min 0
_diffrn_reflns_number 2607
_diffrn_reflns_theta_full 28.53
_diffrn_reflns_theta_max 28.53
_diffrn_reflns_theta_min 1.71
_diffrn_standards_decay_% <1
_exptl_absorpt_coefficient_mu 0.130
_exptl_absorpt_correction_T_max 0.9871
_exptl_absorpt_correction_T_min 0.9745
_exptl_absorpt_correction_type multi-scan
_exptl_absorpt_process_details 'SADABS, Bruker (2000)'
_exptl_crystal_colour colourless
_exptl_crystal_density_diffrn 1.427
_exptl_crystal_density_method 'not measured'
_exptl_crystal_description block
_exptl_crystal_F_000 492
_exptl_crystal_size_max 0.20
_exptl_crystal_size_mid 0.15
_exptl_crystal_size_min 0.10
_refine_diff_density_max 0.359
_refine_diff_density_min -0.329
_refine_diff_density_rms 0.054
_refine_ls_abs_structure_details 'Flack H D (1983), Acta Cryst. A39, 876-881'
_refine_ls_abs_structure_Flack -0.1(11)
_refine_ls_extinction_method none
_refine_ls_goodness_of_fit_ref 1.062
_refine_ls_hydrogen_treatment constr
_refine_ls_matrix_type full
_refine_ls_number_parameters 289
_refine_ls_number_reflns 2607
_refine_ls_number_restraints 1
_refine_ls_restrained_S_all 1.061
_refine_ls_R_factor_all 0.0823
_refine_ls_R_factor_gt 0.0545
_refine_ls_shift/su_max 0.000
_refine_ls_shift/su_mean 0.000
_refine_ls_structure_factor_coef Fsqd
_refine_ls_weighting_details 'calc w=1/[\s^2^(Fo^2^)+(0.0689P)^2^+0.0899P] where P=(Fo^2^+2Fc^2^)/3'
_refine_ls_weighting_scheme calc
_refine_ls_wR_factor_gt 0.1150
_refine_ls_wR_factor_ref 0.1287
_reflns_number_gt 1980
_reflns_number_total 2607
_reflns_threshold_expression >2sigma(I)
_cod_data_source_file cg060167psup3.cif
_cod_data_source_block 2104
_cod_depositor_comments
;
The following automatic conversions were performed:

'_symmetry_cell_setting' value 'Monoclinic' changed to 'monoclinic'
according to /home/saulius/struct/CIF-dictionaries/cif_core.dic
dictionary named 'cif_core.dic' version 2.4.2 from 2011-04-26.

Automatic conversion script
Id: cif_fix_values 1891 2012-01-12 08:04:46Z andrius 
;
_cod_original_cell_volume 1097.1(5)
_cod_original_sg_symbol_H-M P2(1)
_cod_database_code 4508766

loop_
_symmetry_equiv_pos_as_xyz
'x, y, z'
'-x, y+1/2, -z'

loop_
_atom_site_label
_atom_site_type_symbol
_atom_site_fract_x
_atom_site_fract_y
_atom_site_fract_z
_atom_site_U_iso_or_equiv
_atom_site_adp_type
_atom_site_occupancy
_atom_site_symmetry_multiplicity
_atom_site_calc_flag
_atom_site_refinement_flags
F1 F 0.0913(4) 0.46341(15) 0.8051(2) 0.0318(6) Uani 1 1 d .
F2 F 0.3051(5) 0.57074(16) 0.6853(2) 0.0418(7) Uani 1 1 d .
F3 F 0.6733(6) 0.51444(19) 0.5982(2) 0.0509(8) Uani 1 1 d .
F4 F 0.8244(5) 0.35049(18) 0.6346(2) 0.0403(7) Uani 1 1 d .
F5 F 0.6250(4) 0.24475(15) 0.7617(2) 0.0330(6) Uani 1 1 d .
N1 N 0.2479(6) 0.2979(2) 0.8561(3) 0.0230(7) Uani 1 1 d .
H1A H 0.2290 0.3195 0.9194 0.028 Uiso 1 1 calc R
N2 N 0.1519(6) 0.1663(2) 0.9192(3) 0.0220(7) Uani 1 1 d .
H2A H 0.0664 0.1208 0.9046 0.026 Uiso 1 1 calc R
N3 N 0.1295(6) 0.1880(2) 0.7271(3) 0.0250(8) Uani 1 1 d .
H3B H 0.1154 0.2261 0.6743 0.030 Uiso 1 1 calc R
O1 O 0.8476(5) 0.3496(2) 0.9800(3) 0.0347(7) Uani 1 1 d .
O2 O 0.7439(5) 0.45763(19) 1.0807(3) 0.0315(7) Uani 1 1 d .
O3 O 1.3045(5) 0.40332(18) 1.0430(2) 0.0257(6) Uani 1 1 d .
H3A H 1.4330 0.4276 1.0582 0.039 Uiso 1 1 calc R
O4 O 1.1745(5) 0.52409(18) 1.1082(3) 0.0289(7) Uani 1 1 d .
O5 O 0.1881(7) 0.2754(2) 0.4985(3) 0.0495(10) Uani 1 1 d .
C1 C 0.2732(7) 0.4346(3) 0.7644(3) 0.0249(9) Uani 1 1 d .
C2 C 0.3823(8) 0.4896(3) 0.7029(4) 0.0295(10) Uani 1 1 d .
C3 C 0.5678(8) 0.4614(3) 0.6584(3) 0.0304(10) Uani 1 1 d .
C4 C 0.6448(7) 0.3783(3) 0.6780(3) 0.0275(9) Uani 1 1 d .
C5 C 0.5399(7) 0.3243(3) 0.7419(3) 0.0238(9) Uani 1 1 d .
C6 C 0.3493(7) 0.3503(3) 0.7858(3) 0.0214(8) Uani 1 1 d .
C7 C 0.2617(7) 0.1847(3) 1.0385(3) 0.0256(9) Uani 1 1 d .
H7A H 0.2214 0.2435 1.0564 0.031 Uiso 1 1 calc R
C8 C 0.5282(8) 0.1772(3) 1.0571(4) 0.0393(12) Uani 1 1 d .
H8A H 0.5853 0.2175 1.0091 0.059 Uiso 1 1 calc R
H8B H 0.5692 0.1199 1.0387 0.059 Uiso 1 1 calc R
H8C H 0.5983 0.1892 1.1351 0.059 Uiso 1 1 calc R
C9 C 0.1641(8) 0.1231(3) 1.1134(4) 0.0303(10) Uani 1 1 d .
H9A H -0.0040 0.1296 1.1003 0.045 Uiso 1 1 calc R
H9B H 0.2326 0.1352 1.1917 0.045 Uiso 1 1 calc R
H9C H 0.2016 0.0653 1.0960 0.045 Uiso 1 1 calc R
C10 C 0.0987(8) 0.0977(3) 0.6914(3) 0.0253(9) Uani 1 1 d .
H10A H 0.0355 0.0659 0.7484 0.030 Uiso 1 1 calc R
C11 C 0.3314(9) 0.0585(3) 0.6833(5) 0.0402(12) Uani 1 1 d .
H11A H 0.4393 0.0628 0.7556 0.060 Uiso 1 1 calc R
H11B H 0.3945 0.0886 0.6269 0.060 Uiso 1 1 calc R
H11C H 0.3087 -0.0008 0.6621 0.060 Uiso 1 1 calc R
C12 C -0.0786(10) 0.0938(4) 0.5796(4) 0.0451(13) Uani 1 1 d .
H12A H -0.2225 0.1210 0.5877 0.068 Uiso 1 1 calc R
H12B H -0.1095 0.0348 0.5579 0.068 Uiso 1 1 calc R
H12C H -0.0166 0.1230 0.5222 0.068 Uiso 1 1 calc R
C13 C 0.1766(7) 0.2155(2) 0.8327(3) 0.0202(8) Uani 1 1 d .
C14 C 0.8966(7) 0.4132(3) 1.0376(3) 0.0207(8) Uani 1 1 d .
C15 C 1.1498(6) 0.4518(3) 1.0672(3) 0.0194(8) Uani 1 1 d .
C16 C 0.0141(16) 0.3178(7) 0.4211(7) 0.115(4) Uani 1 1 d .
H16A H -0.0241 0.3717 0.4533 0.138 Uiso 1 1 calc R
H16B H -0.1275 0.2829 0.4040 0.138 Uiso 1 1 calc R
C17 C 0.1003(14) 0.3346(6) 0.3142(6) 0.080(2) Uani 1 1 d .
H17A H 0.0220 0.2977 0.2528 0.096 Uiso 1 1 calc R
H17B H 0.0760 0.3941 0.2907 0.096 Uiso 1 1 calc R
C18 C 0.3537(13) 0.3141(5) 0.3487(6) 0.075(2) Uani 1 1 d .
H18A H 0.4452 0.3649 0.3762 0.090 Uiso 1 1 calc R
H18B H 0.4122 0.2898 0.2859 0.090 Uiso 1 1 calc R
C19 C 0.3633(11) 0.2502(4) 0.4410(5) 0.0573(15) Uani 1 1 d .
H19A H 0.3319 0.1928 0.4099 0.069 Uiso 1 1 calc R
H19B H 0.5172 0.2505 0.4920 0.069 Uiso 1 1 calc R

loop_
_atom_site_aniso_label
_atom_site_aniso_U_11
_atom_site_aniso_U_22
_atom_site_aniso_U_33
_atom_site_aniso_U_23
_atom_site_aniso_U_13
_atom_site_aniso_U_12
F1 0.0317(14) 0.0255(13) 0.0402(14) -0.0038(11) 0.0122(11) 0.0065(11)
F2 0.0564(19) 0.0219(14) 0.0429(15) 0.0094(11) 0.0014(13) 0.0015(12)
F3 0.063(2) 0.049(2) 0.0452(17) 0.0116(14) 0.0219(15) -0.0211(15)
F4 0.0326(15) 0.0487(18) 0.0451(15) -0.0029(13) 0.0208(12) -0.0050(13)
F5 0.0320(15) 0.0238(14) 0.0463(16) 0.0002(11) 0.0153(12) 0.0050(11)
N1 0.0280(19) 0.0171(18) 0.0273(17) -0.0027(14) 0.0134(15) -0.0012(14)
N2 0.0259(19) 0.0186(18) 0.0220(16) -0.0005(14) 0.0064(14) -0.0043(13)
N3 0.0282(19) 0.0183(18) 0.0284(17) 0.0045(14) 0.0061(15) -0.0011(14)
O1 0.0207(16) 0.0341(18) 0.0499(18) -0.0196(15) 0.0086(13) -0.0062(13)
O2 0.0205(15) 0.0284(16) 0.0484(18) -0.0143(14) 0.0137(13) -0.0019(13)
O3 0.0162(14) 0.0259(16) 0.0363(16) -0.0060(13) 0.0082(12) -0.0010(12)
O4 0.0209(15) 0.0227(16) 0.0429(17) -0.0082(14) 0.0062(13) -0.0021(12)
O5 0.058(2) 0.059(3) 0.0317(18) 0.0089(17) 0.0099(17) 0.0010(19)
C1 0.026(2) 0.021(2) 0.026(2) -0.0031(16) 0.0020(17) -0.0014(16)
C2 0.037(3) 0.022(2) 0.025(2) 0.0014(17) -0.0029(19) -0.0041(18)
C3 0.037(2) 0.031(2) 0.023(2) 0.0041(19) 0.0063(18) -0.014(2)
C4 0.023(2) 0.035(2) 0.024(2) -0.0002(18) 0.0047(17) -0.0052(17)
C5 0.023(2) 0.020(2) 0.029(2) -0.0010(17) 0.0072(16) 0.0024(16)
C6 0.025(2) 0.020(2) 0.0180(18) -0.0012(15) 0.0036(15) -0.0036(16)
C7 0.030(2) 0.023(2) 0.024(2) 0.0027(17) 0.0058(17) 0.0012(18)
C8 0.026(2) 0.053(3) 0.035(2) 0.007(2) -0.001(2) -0.008(2)
C9 0.030(2) 0.038(3) 0.022(2) 0.0043(18) 0.0066(18) -0.0017(19)
C10 0.033(2) 0.018(2) 0.024(2) -0.0037(16) 0.0044(17) -0.0055(17)
C11 0.035(3) 0.032(3) 0.051(3) -0.006(2) 0.004(2) 0.010(2)
C12 0.049(3) 0.041(3) 0.040(3) -0.009(2) -0.002(2) -0.007(2)
C13 0.0158(19) 0.019(2) 0.026(2) 0.0009(16) 0.0066(16) 0.0042(15)
C14 0.0155(19) 0.024(2) 0.0227(19) 0.0009(16) 0.0039(15) -0.0017(16)
C15 0.0164(19) 0.022(2) 0.0209(18) 0.0000(16) 0.0056(15) 0.0002(16)
C16 0.095(6) 0.178(9) 0.090(5) 0.082(6) 0.058(5) 0.080(7)
C17 0.094(6) 0.100(6) 0.052(4) 0.023(4) 0.026(4) 0.039(4)
C18 0.079(5) 0.088(5) 0.069(4) 0.010(4) 0.041(4) 0.000(4)
C19 0.062(4) 0.058(4) 0.052(3) -0.002(3) 0.011(3) 0.010(3)

loop_
_atom_type_symbol
_atom_type_description
_atom_type_scat_dispersion_real
_atom_type_scat_dispersion_imag
_atom_type_scat_source
C C 0.0033 0.0016 'International Tables Vol C Tables 4.2.6.8 and 6.1.1.4'
H H 0.0000 0.0000 'International Tables Vol C Tables 4.2.6.8 and 6.1.1.4'
N N 0.0061 0.0033 'International Tables Vol C Tables 4.2.6.8 and 6.1.1.4'
O O 0.0106 0.0060 'International Tables Vol C Tables 4.2.6.8 and 6.1.1.4'
F F 0.0171 0.0103 'International Tables Vol C Tables 4.2.6.8 and 6.1.1.4'

loop_
_geom_angle_atom_site_label_1
_geom_angle_atom_site_label_2
_geom_angle_atom_site_label_3
_geom_angle
C13 N1 C6 125.1(3)
C13 N2 C7 123.9(3)
C13 N3 C10 125.6(3)
C16 O5 C19 107.6(4)
F1 C1 C2 118.9(4)
F1 C1 C6 119.6(4)
C2 C1 C6 121.5(4)
F2 C2 C1 119.7(4)
F2 C2 C3 120.1(4)
C1 C2 C3 120.2(4)
F3 C3 C4 120.5(4)
F3 C3 C2 120.4(4)
C4 C3 C2 119.2(4)
F4 C4 C5 120.0(4)
F4 C4 C3 119.4(4)
C5 C4 C3 120.6(4)
F5 C5 C4 118.5(4)
F5 C5 C6 119.9(3)
C4 C5 C6 121.6(4)
C5 C6 C1 116.9(4)
C5 C6 N1 122.5(4)
C1 C6 N1 120.4(4)
N2 C7 C9 108.7(3)
N2 C7 C8 110.0(3)
C9 C7 C8 111.4(4)
N3 C10 C11 110.6(4)
N3 C10 C12 108.5(4)
C11 C10 C12 112.0(4)
N3 C13 N2 122.5(4)
N3 C13 N1 120.0(4)
N2 C13 N1 117.5(3)
O1 C14 O2 124.2(4)
O1 C14 C15 122.8(3)
O2 C14 C15 112.9(3)
O4 C15 O3 128.2(4)
O4 C15 C14 118.1(3)
O3 C15 C14 113.8(3)
O5 C16 C17 109.3(6)
C18 C17 C16 102.5(6)
C17 C18 C19 103.4(6)
O5 C19 C18 105.5(5)

loop_
_geom_bond_atom_site_label_1
_geom_bond_atom_site_label_2
_geom_bond_distance
F1 C1 1.348(5)
F2 C2 1.356(5)
F3 C3 1.346(5)
F4 C4 1.349(5)
F5 C5 1.349(5)
N1 C13 1.372(5)
N1 C6 1.409(5)
N2 C13 1.341(5)
N2 C7 1.486(5)
N3 C13 1.328(5)
N3 C10 1.484(5)
O1 C14 1.220(5)
O2 C14 1.330(5)
O3 C15 1.268(5)
O4 C15 1.237(5)
O5 C16 1.400(8)
O5 C19 1.419(7)
C1 C2 1.386(6)
C1 C6 1.406(6)
C2 C3 1.388(7)
C3 C4 1.386(7)
C4 C5 1.383(6)
C5 C6 1.400(6)
C7 C9 1.524(6)
C7 C8 1.536(6)
C10 C11 1.520(6)
C10 C12 1.527(6)
C14 C15 1.573(5)
C16 C17 1.518(9)
C17 C18 1.491(11)
C18 C19 1.500(9)

loop_
_geom_hbond_atom_site_label_D
_geom_hbond_atom_site_label_H
_geom_hbond_atom_site_label_A
_geom_hbond_distance_DH
_geom_hbond_distance_HA
_geom_hbond_distance_DA
_geom_hbond_angle_DHA
_geom_hbond_site_symmetry_A
N1 H1A O3 0.87 1.98 2.777(4) 152.0 1_455
N1 H1A O1 0.87 2.55 3.157(5) 128.0 1_455
N2 H2A O4 0.87 2.06 2.916(4) 168.3 2_647
N3 H3B O5 0.87 2.40 3.188(5) 151.1 .
N3 H3B F4 0.87 2.57 3.184(4) 128.1 1_455
O3 H3A O2 0.83 1.85 2.660(4) 166.4 1_655

loop_
_geom_torsion_atom_site_label_1
_geom_torsion_atom_site_label_2
_geom_torsion_atom_site_label_3
_geom_torsion_atom_site_label_4
_geom_torsion
F1 C1 C2 F2 0.2(6)
C6 C1 C2 F2 -179.3(4)
F1 C1 C2 C3 -179.0(4)
C6 C1 C2 C3 1.5(6)
F2 C2 C3 F3 0.4(6)
C1 C2 C3 F3 179.6(4)
F2 C2 C3 C4 179.6(4)
C1 C2 C3 C4 -1.2(6)
F3 C3 C4 F4 -1.1(6)
C2 C3 C4 F4 179.7(4)
F3 C3 C4 C5 178.6(4)
C2 C3 C4 C5 -0.6(6)
F4 C4 C5 F5 1.7(6)
C3 C4 C5 F5 -178.0(4)
F4 C4 C5 C6 -178.3(4)
C3 C4 C5 C6 2.0(6)
F5 C5 C6 C1 178.4(3)
C4 C5 C6 C1 -1.7(6)
F5 C5 C6 N1 3.6(6)
C4 C5 C6 N1 -176.4(4)
F1 C1 C6 C5 -179.6(3)
C2 C1 C6 C5 -0.1(6)
F1 C1 C6 N1 -4.7(5)
C2 C1 C6 N1 174.8(4)
C13 N1 C6 C5 -51.3(6)
C13 N1 C6 C1 134.1(4)
C13 N2 C7 C9 171.2(4)
C13 N2 C7 C8 -66.6(5)
C13 N3 C10 C11 -89.0(5)
C13 N3 C10 C12 147.8(4)
C10 N3 C13 N2 -15.1(6)
C10 N3 C13 N1 166.7(4)
C7 N2 C13 N3 162.3(4)
C7 N2 C13 N1 -19.4(5)
C6 N1 C13 N3 -21.8(6)
C6 N1 C13 N2 159.9(4)
O1 C14 C15 O4 167.0(4)
O2 C14 C15 O4 -12.2(5)
O1 C14 C15 O3 -11.7(5)
O2 C14 C15 O3 169.1(3)
C19 O5 C16 C17 -10.5(10)
O5 C16 C17 C18 -11.4(11)
C16 C17 C18 C19 27.3(9)
C16 O5 C19 C18 28.3(8)
C17 C18 C19 O5 -35.0(7)
